data_4103406
loop_
_publ_author_name
'Donald J. Knobloch'
'Emil Lobkovsky'
'Paul J. Chirik'

_publ_section_title
;
 Functionalization of Hafnium Oxamidide Complexes Prepared from CO-Induced
 N2 Cleavage
;
_journal_name_full 'Journal of the American Chemical Society'
_journal_page_first 15340
_journal_page_last 15350
_journal_paper_doi 10.1021/ja106848y
_journal_volume 132
_journal_year 2010
_chemical_formula_moiety 'C40 H58 Hf2 I2 N2 O2'
_chemical_formula_sum 'C40 H58 Hf2 I2 N2 O2'
_chemical_formula_weight 1209.66
_chemical_name_systematic
; 
 ? 
;
_space_group_IT_number 14
_symmetry_cell_setting monoclinic
_symmetry_space_group_name_Hall '-P 2ybc'
_symmetry_space_group_name_H-M 'P 1 21/c 1'
_atom_sites_solution_hydrogens geom
_atom_sites_solution_primary direct
_atom_sites_solution_secondary difmap
_audit_creation_method SHELXL-97
_cell_angle_alpha 90.00
_cell_angle_beta 117.545(2)
_cell_angle_gamma 90.00
_cell_formula_units_Z 4
_cell_length_a 17.9895(12)
_cell_length_b 14.7281(10)
_cell_length_c 16.9414(11)
_cell_measurement_reflns_used 9986
_cell_measurement_temperature 173(2)
_cell_measurement_theta_max 28.34
_cell_measurement_theta_min 2.64
_cell_volume 3979.8(5)
_computing_cell_refinement 'Bruker SAINT+'
_computing_data_collection 'Bruker APEX2'
_computing_data_reduction 'Bruker SAINT+'
_computing_molecular_graphics 'Bruker SHELXTL'
_computing_publication_material 'Bruker SHELXTL'
_computing_structure_refinement 'SHELXL-97 (Sheldrick, 1997)'
_computing_structure_solution 'SHELXS-97 (Sheldrick, 1990)'
_diffrn_ambient_temperature 173(2)
_diffrn_measured_fraction_theta_full 0.990
_diffrn_measured_fraction_theta_max 0.990
_diffrn_measurement_device_type 'Bruker X8 APEX II diffractometer'
_diffrn_measurement_method 'phi and omega scans'
_diffrn_radiation_monochromator graphite
_diffrn_radiation_source 'fine-focus sealed tube'
_diffrn_radiation_type MoK\a
_diffrn_radiation_wavelength 0.71073
_diffrn_reflns_av_R_equivalents 0.0479
_diffrn_reflns_av_sigmaI/netI 0.0385
_diffrn_reflns_limit_h_max 23
_diffrn_reflns_limit_h_min -23
_diffrn_reflns_limit_k_max 18
_diffrn_reflns_limit_k_min -18
_diffrn_reflns_limit_l_max 18
_diffrn_reflns_limit_l_min -21
_diffrn_reflns_number 53486
_diffrn_reflns_theta_full 27.33
_diffrn_reflns_theta_max 27.33
_diffrn_reflns_theta_min 1.28
_diffrn_standards_number 0
_exptl_absorpt_coefficient_mu 6.800
_exptl_absorpt_correction_T_max 0.5496
_exptl_absorpt_correction_T_min 0.3433
_exptl_absorpt_correction_type multi-scan
_exptl_absorpt_process_details SADABS
_exptl_crystal_colour yellow
_exptl_crystal_density_diffrn 2.019
_exptl_crystal_density_method 'not measured'
_exptl_crystal_description block
_exptl_crystal_F_000 2312
_exptl_crystal_size_max 0.20
_exptl_crystal_size_mid 0.15
_exptl_crystal_size_min 0.10
_refine_diff_density_max 7.652
_refine_diff_density_min -2.770
_refine_diff_density_rms 0.256
_refine_ls_extinction_method none
_refine_ls_goodness_of_fit_ref 1.066
_refine_ls_hydrogen_treatment riding
_refine_ls_matrix_type full
_refine_ls_number_parameters 434
_refine_ls_number_reflns 8889
_refine_ls_number_restraints 0
_refine_ls_restrained_S_all 1.066
_refine_ls_R_factor_all 0.0651
_refine_ls_R_factor_gt 0.0522
_refine_ls_shift/su_max 0.033
_refine_ls_shift/su_mean 0.001
_refine_ls_structure_factor_coef Fsqd
_refine_ls_weighting_details 'calc w=1/[\s^2^(Fo^2^)+(0.0918P)^2^+23.4620P] where P=(Fo^2^+2Fc^2^)/3'
_refine_ls_weighting_scheme calc
_refine_ls_wR_factor_gt 0.1403
_refine_ls_wR_factor_ref 0.1514
_reflns_number_gt 7309
_reflns_number_total 8889
_reflns_threshold_expression >2sigma(I)
_cod_data_source_file ja106848y_si_001_4.cif
_cod_data_source_block djk12
_cod_database_code 4103406

loop_
_symmetry_equiv_pos_as_xyz
'x, y, z'
'-x, y+1/2, -z+1/2'
'-x, -y, -z'
'x, -y-1/2, z-1/2'

loop_
_atom_site_label
_atom_site_type_symbol
_atom_site_fract_x
_atom_site_fract_y
_atom_site_fract_z
_atom_site_U_iso_or_equiv
_atom_site_adp_type
_atom_site_occupancy
_atom_site_symmetry_multiplicity
_atom_site_calc_flag
_atom_site_refinement_flags
Hf1 Hf 0.007927(17) 0.80512(2) 0.059763(19) 0.01917(8) Uani 1 1 d .
I1 I 0.05298(4) 0.67418(4) -0.04506(4) 0.03765(14) Uani 1 1 d .
O1 O -0.0192(3) 0.9466(3) 0.0794(3) 0.0192(10) Uani 1 1 d .
N1 N 0.0394(4) 0.9051(4) -0.0303(4) 0.0240(14) Uani 1 1 d .
C1 C -0.1447(4) 0.8361(5) -0.0145(5) 0.0277(18) Uani 1 1 d .
H1A H -0.1702 0.8967 -0.0383 0.033 Uiso 1 1 calc R
C2 C -0.1247(5) 0.8045(5) 0.0709(6) 0.0272(18) Uani 1 1 d .
C3 C -0.1092(5) 0.7096(6) 0.0706(6) 0.034(2) Uani 1 1 d .
C4 C -0.1175(5) 0.6856(6) -0.0138(7) 0.035(2) Uani 1 1 d .
C5 C -0.1391(4) 0.7651(6) -0.0668(5) 0.0288(19) Uani 1 1 d .
C6 C 0.0722(4) 0.7671(6) 0.2200(5) 0.0260(17) Uani 1 1 d .
H6A H 0.0400 0.7468 0.2517 0.031 Uiso 1 1 calc R
C7 C 0.1120(5) 0.7078(6) 0.1855(5) 0.0298(19) Uani 1 1 d .
C8 C 0.1646(4) 0.7638(6) 0.1633(5) 0.0272(18) Uani 1 1 d .
C9 C 0.1530(5) 0.8561(6) 0.1809(5) 0.0274(18) Uani 1 1 d .
C10 C 0.0981(5) 0.8565(5) 0.2191(5) 0.0250(17) Uani 1 1 d .
C11 C -0.1371(5) 0.8534(7) 0.1420(6) 0.038(2) Uani 1 1 d .
H11A H -0.1944 0.8432 0.1329 0.058 Uiso 1 1 calc R
H11B H -0.1280 0.9186 0.1388 0.058 Uiso 1 1 calc R
H11C H -0.0971 0.8303 0.2007 0.058 Uiso 1 1 calc R
C12 C -0.1040(6) 0.6433(7) 0.1392(7) 0.051(3) Uani 1 1 d .
H12A H -0.1601 0.6195 0.1232 0.076 Uiso 1 1 calc R
H12B H -0.0817 0.6736 0.1972 0.076 Uiso 1 1 calc R
H12C H -0.0669 0.5932 0.1425 0.076 Uiso 1 1 calc R
C13 C -0.1220(7) 0.5912(7) -0.0467(8) 0.055(3) Uani 1 1 d .
H13A H -0.1796 0.5686 -0.0699 0.082 Uiso 1 1 calc R
H13B H -0.0841 0.5523 0.0024 0.082 Uiso 1 1 calc R
H13C H -0.1054 0.5905 -0.0942 0.082 Uiso 1 1 calc R
C14 C -0.1570(5) 0.7716(8) -0.1635(6) 0.042(2) Uani 1 1 d .
H14A H -0.2153 0.7540 -0.2022 0.063 Uiso 1 1 calc R
H14B H -0.1193 0.7307 -0.1737 0.063 Uiso 1 1 calc R
H14C H -0.1480 0.8341 -0.1769 0.063 Uiso 1 1 calc R
C15 C 0.1152(6) 0.6073(6) 0.1897(6) 0.039(2) Uani 1 1 d .
H15A H 0.1619 0.5880 0.2462 0.059 Uiso 1 1 calc R
H15B H 0.1232 0.5836 0.1401 0.059 Uiso 1 1 calc R
H15C H 0.0625 0.5839 0.1855 0.059 Uiso 1 1 calc R
C16 C 0.2311(5) 0.7317(8) 0.1402(7) 0.048(3) Uani 1 1 d .
H16A H 0.2835 0.7222 0.1950 0.072 Uiso 1 1 calc R
H16B H 0.2398 0.7774 0.1033 0.072 Uiso 1 1 calc R
H16C H 0.2134 0.6744 0.1073 0.072 Uiso 1 1 calc R
C17 C 0.1986(6) 0.9367(7) 0.1716(7) 0.045(3) Uani 1 1 d .
H17A H 0.2524 0.9430 0.2254 0.068 Uiso 1 1 calc R
H17B H 0.1648 0.9914 0.1636 0.068 Uiso 1 1 calc R
H17C H 0.2085 0.9286 0.1198 0.068 Uiso 1 1 calc R
C18 C 0.0810(5) 0.9373(6) 0.2615(6) 0.035(2) Uani 1 1 d .
H18A H 0.1250 0.9427 0.3232 0.052 Uiso 1 1 calc R
H18B H 0.0265 0.9300 0.2607 0.052 Uiso 1 1 calc R
H18C H 0.0802 0.9922 0.2284 0.052 Uiso 1 1 calc R
C19 C 0.0792(6) 0.8868(7) -0.0872(7) 0.048(2) Uani 1 1 d .
H19A H 0.0831 0.9433 -0.1155 0.071 Uiso 1 1 calc R
H19B H 0.0456 0.8425 -0.1331 0.071 Uiso 1 1 calc R
H19C H 0.1356 0.8623 -0.0508 0.071 Uiso 1 1 calc R
C20 C -0.0159(4) 1.0105(5) 0.0313(4) 0.0195(15) Uani 1 1 d .
Hf2 Hf 0.496332(17) 0.69504(2) 0.053878(19) 0.01867(8) Uani 1 1 d .
I2 I 0.46056(4) 0.82868(4) -0.09130(4) 0.03813(14) Uani 1 1 d .
O2 O 0.5158(3) 0.5518(3) 0.0980(3) 0.0210(11) Uani 1 1 d .
N2 N 0.4674(3) 0.5972(4) -0.0671(4) 0.0195(13) Uani 1 1 d .
C21 C 0.6467(4) 0.6555(5) 0.1318(5) 0.0244(17) Uani 1 1 d .
H21A H 0.6701 0.5936 0.1330 0.029 Uiso 1 1 calc R
C22 C 0.6267(5) 0.6900(5) 0.1969(6) 0.028(2) Uani 1 1 d .
C23 C 0.6149(5) 0.7850(6) 0.1835(6) 0.0304(19) Uani 1 1 d .
C24 C 0.6259(5) 0.8093(5) 0.1078(6) 0.031(2) Uani 1 1 d .
C25 C 0.6453(4) 0.7262(5) 0.0766(5) 0.0260(17) Uani 1 1 d .
C26 C 0.4293(4) 0.7361(6) 0.1480(5) 0.0283(18) Uani 1 1 d .
H26A H 0.4601 0.7557 0.2116 0.034 Uiso 1 1 calc R
C27 C 0.3934(5) 0.7962(5) 0.0739(6) 0.0262(17) Uani 1 1 d .
C28 C 0.3406(4) 0.7423(6) -0.0009(5) 0.0266(17) Uani 1 1 d .
C29 C 0.3481(4) 0.6516(6) 0.0266(5) 0.0264(17) Uani 1 1 d .
C30 C 0.4002(4) 0.6478(5) 0.1194(5) 0.0244(16) Uani 1 1 d .
C31 C 0.6658(5) 0.7179(6) -0.0013(6) 0.036(2) Uani 1 1 d .
H31A H 0.7251 0.7321 0.0193 0.053 Uiso 1 1 calc R
H31B H 0.6310 0.7604 -0.0484 0.053 Uiso 1 1 calc R
H31C H 0.6544 0.6557 -0.0246 0.053 Uiso 1 1 calc R
C32 C 0.6332(6) 0.9027(6) 0.0839(7) 0.046(3) Uani 1 1 d .
H32A H 0.6914 0.9230 0.1178 0.068 Uiso 1 1 calc R
H32B H 0.5966 0.9419 0.0976 0.068 Uiso 1 1 calc R
H32C H 0.6163 0.9061 0.0200 0.068 Uiso 1 1 calc R
C33 C 0.6097(6) 0.8513(6) 0.2474(7) 0.045(2) Uani 1 1 d .
H33A H 0.6661 0.8725 0.2885 0.068 Uiso 1 1 calc R
H33B H 0.5845 0.8218 0.2811 0.068 Uiso 1 1 calc R
H33C H 0.5750 0.9031 0.2144 0.068 Uiso 1 1 calc R
C34 C 0.6326(5) 0.6387(7) 0.2786(6) 0.037(2) Uani 1 1 d .
H34A H 0.6892 0.6454 0.3281 0.056 Uiso 1 1 calc R
H34B H 0.6207 0.5742 0.2640 0.056 Uiso 1 1 calc R
H34C H 0.5917 0.6638 0.2957 0.056 Uiso 1 1 calc R
C35 C 0.3961(6) 0.8990(6) 0.0779(7) 0.044(2) Uani 1 1 d .
H35A H 0.3489 0.9215 0.0862 0.066 Uiso 1 1 calc R
H35B H 0.3921 0.9232 0.0222 0.066 Uiso 1 1 calc R
H35C H 0.4489 0.9187 0.1279 0.066 Uiso 1 1 calc R
C36 C 0.2762(6) 0.7735(8) -0.0929(6) 0.051(3) Uani 1 1 d .
H36A H 0.2228 0.7859 -0.0924 0.077 Uiso 1 1 calc R
H36B H 0.2679 0.7257 -0.1365 0.077 Uiso 1 1 calc R
H36C H 0.2961 0.8288 -0.1091 0.077 Uiso 1 1 calc R
C37 C 0.2986(5) 0.5728(6) -0.0311(6) 0.042(2) Uani 1 1 d .
H37A H 0.2439 0.5695 -0.0318 0.063 Uiso 1 1 calc R
H37B H 0.3294 0.5162 -0.0070 0.063 Uiso 1 1 calc R
H37C H 0.2905 0.5818 -0.0919 0.063 Uiso 1 1 calc R
C38 C 0.4094(5) 0.5683(6) 0.1764(6) 0.0347(19) Uani 1 1 d .
H38A H 0.3629 0.5670 0.1914 0.052 Uiso 1 1 calc R
H38B H 0.4626 0.5724 0.2311 0.052 Uiso 1 1 calc R
H38C H 0.4086 0.5126 0.1444 0.052 Uiso 1 1 calc R
C39 C 0.4361(6) 0.6179(6) -0.1619(5) 0.038(2) Uani 1 1 d .
H39A H 0.4308 0.5615 -0.1948 0.056 Uiso 1 1 calc R
H39B H 0.4754 0.6588 -0.1693 0.056 Uiso 1 1 calc R
H39C H 0.3811 0.6473 -0.1849 0.056 Uiso 1 1 calc R
C40 C 0.5141(4) 0.4874(5) 0.0467(4) 0.0189(15) Uani 1 1 d .

loop_
_atom_site_aniso_label
_atom_site_aniso_U_11
_atom_site_aniso_U_22
_atom_site_aniso_U_33
_atom_site_aniso_U_23
_atom_site_aniso_U_13
_atom_site_aniso_U_12
Hf1 0.02223(12) 0.01417(15) 0.02176(15) 0.00186(10) 0.01072(11) 0.00180(10)
I1 0.0475(3) 0.0282(3) 0.0400(3) -0.0033(2) 0.0226(2) 0.0061(2)
O1 0.032(2) 0.009(2) 0.027(2) 0.0024(18) 0.0214(18) 0.0083(18)
N1 0.035(3) 0.018(3) 0.025(3) 0.001(2) 0.018(2) 0.006(2)
C1 0.022(3) 0.020(4) 0.038(4) 0.002(3) 0.012(3) 0.003(3)
C2 0.028(3) 0.021(4) 0.032(4) 0.002(3) 0.014(3) 0.000(3)
C3 0.041(4) 0.026(4) 0.040(4) 0.006(3) 0.021(3) 0.003(3)
C4 0.032(4) 0.024(4) 0.045(5) -0.004(3) 0.015(4) -0.005(3)
C5 0.026(3) 0.026(4) 0.030(4) -0.003(3) 0.008(3) -0.001(3)
C6 0.029(3) 0.028(4) 0.021(3) 0.000(3) 0.011(3) 0.000(3)
C7 0.036(4) 0.025(4) 0.021(4) 0.003(3) 0.007(3) 0.013(3)
C8 0.023(3) 0.031(4) 0.026(4) 0.001(3) 0.010(3) 0.004(3)
C9 0.027(3) 0.023(4) 0.028(4) 0.001(3) 0.009(3) -0.003(3)
C10 0.033(3) 0.016(3) 0.020(3) -0.001(3) 0.007(3) 0.003(3)
C11 0.042(4) 0.041(5) 0.039(4) 0.001(4) 0.025(3) -0.005(4)
C12 0.045(4) 0.043(6) 0.062(6) 0.020(5) 0.022(4) 0.000(4)
C13 0.055(5) 0.029(5) 0.070(7) -0.009(5) 0.019(5) -0.009(4)
C14 0.039(4) 0.056(6) 0.026(4) 0.003(4) 0.012(3) 0.004(4)
C15 0.056(5) 0.019(4) 0.038(4) 0.003(3) 0.017(4) 0.003(4)
C16 0.032(4) 0.063(7) 0.046(5) -0.005(5) 0.015(4) 0.008(4)
C17 0.038(4) 0.040(5) 0.046(5) 0.003(4) 0.009(4) -0.011(4)
C18 0.044(4) 0.024(4) 0.029(4) -0.007(3) 0.010(3) 0.004(3)
C19 0.076(5) 0.029(5) 0.069(5) 0.011(4) 0.060(4) 0.017(4)
C20 0.018(3) 0.017(3) 0.017(3) 0.000(3) 0.004(2) 0.004(3)
Hf2 0.02100(12) 0.01479(16) 0.02071(14) -0.00088(10) 0.01006(11) 0.00148(10)
I2 0.0516(3) 0.0262(3) 0.0398(3) 0.0079(2) 0.0239(2) 0.0046(2)
O2 0.027(2) 0.016(2) 0.020(2) 0.0028(19) 0.0106(18) 0.0052(19)
N2 0.026(2) 0.019(3) 0.016(2) 0.003(2) 0.011(2) 0.004(2)
C21 0.021(3) 0.019(4) 0.031(4) -0.005(3) 0.010(3) 0.000(3)
C22 0.017(3) 0.026(4) 0.032(4) -0.004(3) 0.005(3) 0.001(3)
C23 0.031(3) 0.027(4) 0.033(4) -0.010(3) 0.014(3) -0.003(3)
C24 0.033(4) 0.025(4) 0.034(4) -0.001(3) 0.014(3) -0.005(3)
C25 0.026(3) 0.019(4) 0.033(4) -0.002(3) 0.014(3) 0.000(3)
C26 0.028(3) 0.029(4) 0.032(4) -0.002(3) 0.017(3) 0.003(3)
C27 0.031(3) 0.019(4) 0.038(4) 0.004(3) 0.024(3) 0.008(3)
C28 0.024(3) 0.031(4) 0.029(4) -0.002(3) 0.016(3) 0.006(3)
C29 0.024(3) 0.030(4) 0.027(4) -0.004(3) 0.013(3) 0.002(3)
C30 0.030(3) 0.020(4) 0.032(4) 0.003(3) 0.022(3) 0.007(3)
C31 0.035(3) 0.031(4) 0.046(5) 0.002(4) 0.024(3) -0.005(3)
C32 0.045(4) 0.021(4) 0.068(6) -0.009(4) 0.024(4) -0.007(4)
C33 0.045(4) 0.027(4) 0.064(6) -0.026(4) 0.025(4) -0.009(4)
C34 0.034(4) 0.044(5) 0.028(4) -0.005(4) 0.009(3) -0.001(4)
C35 0.056(4) 0.022(4) 0.065(6) 0.008(4) 0.038(4) 0.007(4)
C36 0.039(4) 0.067(7) 0.036(5) 0.011(5) 0.008(4) 0.021(5)
C37 0.029(3) 0.043(5) 0.050(5) -0.008(4) 0.015(4) -0.010(4)
C38 0.043(4) 0.027(4) 0.046(4) 0.007(3) 0.031(3) 0.003(3)
C39 0.064(5) 0.020(4) 0.022(4) 0.005(3) 0.014(4) 0.014(4)
C40 0.019(3) 0.017(3) 0.027(3) -0.005(3) 0.016(2) -0.005(2)

loop_
_atom_type_symbol
_atom_type_description
_atom_type_scat_dispersion_real
_atom_type_scat_dispersion_imag
_atom_type_scat_source
C C 0.0033 0.0016 'International Tables Vol C Tables 4.2.6.8 and 6.1.1.4'
H H 0.0000 0.0000 'International Tables Vol C Tables 4.2.6.8 and 6.1.1.4'
N N 0.0061 0.0033 'International Tables Vol C Tables 4.2.6.8 and 6.1.1.4'
O O 0.0106 0.0060 'International Tables Vol C Tables 4.2.6.8 and 6.1.1.4'
I I -0.4742 1.8119 'International Tables Vol C Tables 4.2.6.8 and 6.1.1.4'
Hf Hf -0.5830 6.1852 'International Tables Vol C Tables 4.2.6.8 and 6.1.1.4'

loop_
_geom_angle_atom_site_label_1
_geom_angle_atom_site_label_2
_geom_angle_atom_site_label_3
_geom_angle
_geom_angle_site_symmetry_1
_geom_angle_site_symmetry_3
O1 Hf1 N1 69.2(2) . .
O1 Hf1 C2 72.7(2) . .
N1 Hf1 C2 125.2(2) . .
O1 Hf1 C6 94.1(2) . .
N1 Hf1 C6 135.9(2) . .
C2 Hf1 C6 83.9(3) . .
O1 Hf1 C1 68.3(2) . .
N1 Hf1 C1 95.6(2) . .
C2 Hf1 C1 32.8(3) . .
C6 Hf1 C1 116.4(3) . .
O1 Hf1 C7 122.6(2) . .
N1 Hf1 C7 126.2(3) . .
C2 Hf1 C7 107.3(3) . .
C6 Hf1 C7 32.9(3) . .
C1 Hf1 C7 138.3(3) . .
O1 Hf1 C10 68.6(2) . .
N1 Hf1 C10 105.9(2) . .
C2 Hf1 C10 94.8(3) . .
C6 Hf1 C10 32.4(3) . .
C1 Hf1 C10 119.9(3) . .
C7 Hf1 C10 54.1(2) . .
O1 Hf1 C9 79.5(2) . .
N1 Hf1 C9 82.9(2) . .
C2 Hf1 C9 126.7(3) . .
C6 Hf1 C9 53.5(3) . .
C1 Hf1 C9 145.9(3) . .
C7 Hf1 C9 54.0(3) . .
C10 Hf1 C9 32.0(3) . .
O1 Hf1 C5 97.3(2) . .
N1 Hf1 C5 93.7(2) . .
C2 Hf1 C5 53.9(3) . .
C6 Hf1 C5 129.6(3) . .
C1 Hf1 C5 32.1(3) . .
C7 Hf1 C5 130.0(3) . .
C10 Hf1 C5 148.7(3) . .
C9 Hf1 C5 176.0(3) . .
O1 Hf1 C8 111.5(2) . .
N1 Hf1 C8 94.2(2) . .
C2 Hf1 C8 136.6(3) . .
C6 Hf1 C8 53.0(3) . .
C1 Hf1 C8 169.4(3) . .
C7 Hf1 C8 32.3(3) . .
C10 Hf1 C8 52.8(3) . .
C9 Hf1 C8 31.9(3) . .
C5 Hf1 C8 151.1(3) . .
O1 Hf1 C3 104.9(2) . .
N1 Hf1 C3 145.2(2) . .
C2 Hf1 C3 32.4(3) . .
C6 Hf1 C3 77.5(3) . .
C1 Hf1 C3 52.7(3) . .
C7 Hf1 C3 86.7(3) . .
C10 Hf1 C3 103.0(3) . .
C9 Hf1 C3 130.9(3) . .
C5 Hf1 C3 52.1(3) . .
C8 Hf1 C3 118.9(3) . .
O1 Hf1 C4 119.7(2) . .
N1 Hf1 C4 120.7(3) . .
C2 Hf1 C4 53.0(3) . .
C6 Hf1 C4 103.2(3) . .
C1 Hf1 C4 52.1(3) . .
C7 Hf1 C4 99.0(3) . .
C10 Hf1 C4 132.7(3) . .
C9 Hf1 C4 152.8(3) . .
C5 Hf1 C4 31.2(3) . .
C8 Hf1 C4 125.2(3) . .
C3 Hf1 C4 31.0(3) . .
C20 O1 Hf1 121.9(5) . .
C20 N1 C19 114.7(7) 3_575 .
C20 N1 Hf1 115.2(5) 3_575 .
C19 N1 Hf1 130.0(5) . .
C2 C1 C5 110.2(7) . .
C2 C1 Hf1 73.6(4) . .
C5 C1 Hf1 78.3(4) . .
C1 C2 C3 106.3(8) . .
C1 C2 C11 127.3(7) . .
C3 C2 C11 124.9(8) . .
C1 C2 Hf1 73.5(5) . .
C3 C2 Hf1 78.9(5) . .
C11 C2 Hf1 124.3(5) . .
C4 C3 C2 108.5(8) . .
C4 C3 C12 124.5(8) . .
C2 C3 C12 125.7(9) . .
C4 C3 Hf1 76.9(5) . .
C2 C3 Hf1 68.7(5) . .
C12 C3 Hf1 130.4(6) . .
C5 C4 C3 107.8(8) . .
C5 C4 C13 125.7(9) . .
C3 C4 C13 125.1(9) . .
C5 C4 Hf1 71.1(4) . .
C3 C4 Hf1 72.1(5) . .
C13 C4 Hf1 132.8(7) . .
C1 C5 C4 107.1(8) . .
C1 C5 C14 126.3(8) . .
C4 C5 C14 126.5(8) . .
C1 C5 Hf1 69.6(4) . .
C4 C5 Hf1 77.7(4) . .
C14 C5 Hf1 120.3(6) . .
C10 C6 C7 110.0(7) . .
C10 C6 Hf1 76.4(4) . .
C7 C6 Hf1 75.9(4) . .
C6 C7 C8 106.0(7) . .
C6 C7 C15 127.8(9) . .
C8 C7 C15 125.0(8) . .
C6 C7 Hf1 71.3(4) . .
C8 C7 Hf1 76.9(4) . .
C15 C7 Hf1 127.1(6) . .
C9 C8 C7 108.4(7) . .
C9 C8 C16 124.5(8) . .
C7 C8 C16 126.3(8) . .
C9 C8 Hf1 72.6(4) . .
C7 C8 Hf1 70.8(4) . .
C16 C8 Hf1 130.0(5) . .
C10 C9 C8 107.5(7) . .
C10 C9 C17 125.5(8) . .
C8 C9 C17 126.6(8) . .
C10 C9 Hf1 72.6(4) . .
C8 C9 Hf1 75.4(4) . .
C17 C9 Hf1 123.5(5) . .
C6 C10 C9 107.9(7) . .
C6 C10 C18 127.0(8) . .
C9 C10 C18 124.6(7) . .
C6 C10 Hf1 71.2(4) . .
C9 C10 Hf1 75.4(4) . .
C18 C10 Hf1 125.2(5) . .
O1 C20 N1 127.1(7) . 3_575
O1 C20 C20 117.7(8) . 3_575
N1 C20 C20 115.2(8) 3_575 3_575
O2 Hf2 N2 69.38(19) . .
O2 Hf2 C22 73.2(2) . .
N2 Hf2 C22 124.1(2) . .
O2 Hf2 C21 68.4(2) . .
N2 Hf2 C21 93.9(2) . .
C22 Hf2 C21 33.0(3) . .
O2 Hf2 C26 93.6(2) . .
N2 Hf2 C26 136.9(2) . .
C22 Hf2 C26 84.3(3) . .
C21 Hf2 C26 116.9(3) . .
O2 Hf2 C27 122.0(2) . .
N2 Hf2 C27 126.7(2) . .
C22 Hf2 C27 108.0(3) . .
C21 Hf2 C27 139.4(3) . .
C26 Hf2 C27 33.1(3) . .
O2 Hf2 C30 68.0(2) . .
N2 Hf2 C30 106.9(2) . .
C22 Hf2 C30 95.3(3) . .
C21 Hf2 C30 120.0(3) . .
C26 Hf2 C30 32.4(3) . .
C27 Hf2 C30 54.1(2) . .
O2 Hf2 C25 97.4(2) . .
N2 Hf2 C25 92.0(2) . .
C22 Hf2 C25 53.6(3) . .
C21 Hf2 C25 32.0(3) . .
C26 Hf2 C25 130.2(2) . .
C27 Hf2 C25 131.0(2) . .
C30 Hf2 C25 148.9(2) . .
O2 Hf2 C29 79.1(2) . .
N2 Hf2 C29 84.1(2) . .
C22 Hf2 C29 127.2(3) . .
C21 Hf2 C29 145.8(3) . .
C26 Hf2 C29 53.3(2) . .
C27 Hf2 C29 53.5(3) . .
C30 Hf2 C29 32.0(2) . .
C25 Hf2 C29 175.6(3) . .
O2 Hf2 C28 110.6(2) . .
N2 Hf2 C28 94.9(2) . .
C22 Hf2 C28 137.2(3) . .
C21 Hf2 C28 170.1(3) . .
C26 Hf2 C28 53.2(2) . .
C27 Hf2 C28 32.2(2) . .
C30 Hf2 C28 52.6(2) . .
C25 Hf2 C28 151.8(3) . .
C29 Hf2 C28 31.4(3) . .
O2 Hf2 C23 105.1(2) . .
N2 Hf2 C23 144.0(2) . .
C22 Hf2 C23 32.3(3) . .
C21 Hf2 C23 53.3(3) . .
C26 Hf2 C23 77.6(3) . .
C27 Hf2 C23 87.2(3) . .
C30 Hf2 C23 103.1(3) . .
C25 Hf2 C23 52.6(3) . .
C29 Hf2 C23 130.9(3) . .
C28 Hf2 C23 119.4(3) . .
O2 Hf2 C24 120.6(2) . .
N2 Hf2 C24 119.3(3) . .
C22 Hf2 C24 53.2(3) . .
C21 Hf2 C24 53.0(2) . .
C26 Hf2 C24 103.5(3) . .
C27 Hf2 C24 99.3(3) . .
C30 Hf2 C24 133.2(3) . .
C25 Hf2 C24 31.8(3) . .
C29 Hf2 C24 152.7(3) . .
C28 Hf2 C24 125.3(3) . .
C23 Hf2 C24 31.5(3) . .
C40 O2 Hf2 121.9(4) . .
C40 N2 C39 114.4(6) 3_665 .
C40 N2 Hf2 115.5(5) 3_665 .
C39 N2 Hf2 130.0(5) . .
C25 C21 C22 109.0(7) . .
C25 C21 Hf2 77.8(4) . .
C22 C21 Hf2 73.7(4) . .
C21 C22 C23 107.9(8) . .
C21 C22 C34 126.4(7) . .
C23 C22 C34 124.8(8) . .
C21 C22 Hf2 73.3(4) . .
C23 C22 Hf2 79.0(5) . .
C34 C22 Hf2 122.4(5) . .
C22 C23 C24 108.5(8) . .
C22 C23 C33 125.8(9) . .
C24 C23 C33 124.6(8) . .
C22 C23 Hf2 68.7(4) . .
C24 C23 Hf2 76.7(5) . .
C33 C23 Hf2 130.0(6) . .
C23 C24 C32 123.5(9) . .
C23 C24 C25 105.9(7) . .
C32 C24 C25 129.3(9) . .
C23 C24 Hf2 71.8(5) . .
C32 C24 Hf2 132.5(6) . .
C25 C24 Hf2 70.1(4) . .
C21 C25 C24 108.8(7) . .
C21 C25 C31 125.6(7) . .
C24 C25 C31 125.5(7) . .
C21 C25 Hf2 70.1(4) . .
C24 C25 Hf2 78.1(5) . .
C31 C25 Hf2 120.5(5) . .
C30 C26 C27 109.1(7) . .
C30 C26 Hf2 76.5(5) . .
C27 C26 Hf2 75.0(5) . .
C26 C27 C28 106.4(7) . .
C26 C27 C35 126.1(8) . .
C28 C27 C35 126.3(7) . .
C26 C27 Hf2 71.9(4) . .
C28 C27 Hf2 77.3(4) . .
C35 C27 Hf2 126.0(6) . .
C29 C28 C27 108.3(7) . .
C29 C28 C36 122.6(8) . .
C27 C28 C36 128.5(8) . .
C29 C28 Hf2 72.8(4) . .
C27 C28 Hf2 70.5(4) . .
C36 C28 Hf2 129.1(6) . .
C28 C29 C30 108.7(7) . .
C28 C29 C37 125.4(7) . .
C30 C29 C37 125.4(8) . .
C28 C29 Hf2 75.8(4) . .
C30 C29 Hf2 73.1(4) . .
C37 C29 Hf2 124.0(6) . .
C26 C30 C29 107.4(7) . .
C26 C30 C38 126.8(7) . .
C29 C30 C38 125.1(7) . .
C26 C30 Hf2 71.2(4) . .
C29 C30 Hf2 74.9(5) . .
C38 C30 Hf2 127.5(5) . .
O2 C40 N2 127.7(7) . 3_665
O2 C40 C40 115.7(8) . 3_665
N2 C40 C40 116.6(8) 3_665 3_665

loop_
_geom_bond_atom_site_label_1
_geom_bond_atom_site_label_2
_geom_bond_distance
_geom_bond_site_symmetry_2
Hf1 O1 2.200(5) .
Hf1 N1 2.369(7) .
Hf1 C2 2.478(9) .
Hf1 C6 2.473(7) .
Hf1 C1 2.476(7) .
Hf1 C7 2.532(7) .
Hf1 C10 2.538(7) .
Hf1 C9 2.575(7) .
Hf1 C5 2.588(7) .
Hf1 C8 2.611(7) .
Hf1 C3 2.610(9) .
Hf1 C4 2.672(8) .
O1 C20 1.264(9) .
N1 C20 1.311(9) 3_575
N1 C19 1.467(11) .
C1 C2 1.399(12) .
C1 C5 1.403(12) .
C2 C3 1.426(11) .
C2 C11 1.508(13) .
C3 C4 1.412(14) .
C3 C12 1.487(13) .
C4 C5 1.416(12) .
C4 C13 1.486(13) .
C5 C14 1.519(12) .
C6 C10 1.399(11) .
C6 C7 1.417(12) .
C7 C8 1.431(12) .
C7 C15 1.481(11) .
C8 C9 1.428(12) .
C8 C16 1.497(12) .
C9 C10 1.410(12) .
C9 C17 1.491(12) .
C10 C18 1.493(11) .
C20 N1 1.311(9) 3_575
C20 C20 1.452(15) 3_575
Hf2 O2 2.211(5) .
Hf2 N2 2.358(6) .
Hf2 C22 2.474(7) .
Hf2 C21 2.469(7) .
Hf2 C26 2.478(8) .
Hf2 C27 2.518(8) .
Hf2 C30 2.546(8) .
Hf2 C25 2.566(7) .
Hf2 C29 2.569(7) .
Hf2 C28 2.606(7) .
Hf2 C23 2.607(8) .
Hf2 C24 2.671(8) .
O2 C40 1.278(9) .
N2 C40 1.294(9) 3_665
N2 C39 1.468(10) .
C21 C25 1.393(12) .
C21 C22 1.403(12) .
C22 C23 1.417(11) .
C22 C34 1.537(13) .
C23 C24 1.432(13) .
C23 C33 1.492(13) .
C24 C32 1.457(12) .
C24 C25 1.438(12) .
C25 C31 1.530(13) .
C26 C30 1.402(12) .
C26 C27 1.423(11) .
C27 C28 1.423(11) .
C27 C35 1.515(11) .
C28 C29 1.402(12) .
C28 C36 1.520(11) .
C29 C30 1.411(10) .
C29 C37 1.512(11) .
C30 C38 1.478(11) .
C40 N2 1.294(9) 3_665
C40 C40 1.469(14) 3_665
